data_2010657
loop_
_publ_author_name
'G\"orbitz, Carl Henrik'

_publ_section_title
;
 <small>L</small>-Methionyl-<small>L</small>-alanine--2-propanol (1/2)
;
_journal_issue 2
_journal_name_full 'Acta Crystallographica Section C'
_journal_page_first e64
_journal_page_last e65
_journal_paper_doi 10.1107/S0108270100000548
_journal_volume 56
_journal_year 2000
_chemical_formula_moiety 'C8 H16 N2 O3 S, 2C3 H8 O1'
_chemical_formula_sum 'C14 H32 N2 O5 S'
_chemical_formula_weight 340.48
_chemical_name_systematic
;
L-Methionyl-L-alanine 2-propanol solvate
;
_space_group_IT_number 4
_symmetry_cell_setting monoclinic
_symmetry_space_group_name_Hall 'P 2yb'
_symmetry_space_group_name_H-M 'P 1 21 1'
_audit_creation_method SHELXL-97
_cell_angle_alpha 90.00
_cell_angle_beta 97.5940(10)
_cell_angle_gamma 90.00
_cell_formula_units_Z 4
_cell_length_a 9.9277(2)
_cell_length_b 16.4556(3)
_cell_length_c 12.4895(2)
_cell_measurement_reflns_used 4393
_cell_measurement_temperature 150(2)
_cell_measurement_theta_max 25
_cell_measurement_theta_min 2
_cell_volume 2022.47(6)
_computing_cell_refinement 'SAINT (Siemens, 1995)'
_computing_data_collection 'SMART (Siemens, 1995)'
_computing_data_reduction 'SAINT (Siemens, 1995)'
_computing_publication_material 'SHELXTL (Sheldrick, 1997)'
_computing_structure_refinement 'SHELXTL (Sheldrick, 1997)'
_computing_structure_solution 'SIR92 (Altomare et al., 1994)'
_diffrn_ambient_temperature 150(2)
_diffrn_detector_area_resol_mean 8.3
_diffrn_measured_fraction_theta_full .990
_diffrn_measured_fraction_theta_max .990
_diffrn_measurement_device_type 'Siemens SMART CCD'
_diffrn_measurement_method 'Sets of exposures each taken over 0.3\% \w rotation'
_diffrn_radiation_monochromator graphite
_diffrn_radiation_source 'fine-focus sealed tube'
_diffrn_radiation_type MoK\a
_diffrn_radiation_wavelength .71073
_diffrn_reflns_av_R_equivalents .0933
_diffrn_reflns_av_sigmaI/netI .1136
_diffrn_reflns_limit_h_max 11
_diffrn_reflns_limit_h_min -11
_diffrn_reflns_limit_k_max 19
_diffrn_reflns_limit_k_min -19
_diffrn_reflns_limit_l_max 14
_diffrn_reflns_limit_l_min -14
_diffrn_reflns_number 14839
_diffrn_reflns_theta_full 25.02
_diffrn_reflns_theta_max 25.02
_diffrn_reflns_theta_min 2.06
_diffrn_standards_decay_% none
_exptl_absorpt_coefficient_mu .181
_exptl_absorpt_correction_T_max .998
_exptl_absorpt_correction_T_min .865
_exptl_absorpt_correction_type empirical
_exptl_absorpt_process_details '(SADABS; Sheldrick, 1996)'
_exptl_crystal_colour Colourless
_exptl_crystal_density_diffrn 1.118
_exptl_crystal_density_method 'not measured'
_exptl_crystal_description Plate
_exptl_crystal_F_000 744
_exptl_crystal_size_max .80
_exptl_crystal_size_mid .48
_exptl_crystal_size_min .01
_refine_diff_density_max .527
_refine_diff_density_min -.301
_refine_ls_abs_structure_details 'Flack (1983), 3230 Friedel pairs'
_refine_ls_abs_structure_Flack -.01(16)
_refine_ls_extinction_coef .0070(16)
_refine_ls_extinction_method SHELXL
_refine_ls_goodness_of_fit_ref 1.010
_refine_ls_hydrogen_treatment constr
_refine_ls_matrix_type full
_refine_ls_number_parameters 448
_refine_ls_number_reflns 6911
_refine_ls_number_restraints 198
_refine_ls_restrained_S_all 1.025
_refine_ls_R_factor_all .117
_refine_ls_R_factor_gt .078
_refine_ls_shift/su_max .014
_refine_ls_shift/su_mean .001
_refine_ls_structure_factor_coef Fsqd
_refine_ls_weighting_details 'calc w = 1/[\s^2^(Fo^2^)+(0.0400P)^2^+1.5P] where P = (Fo^2^+2Fc^2^)/3'
_refine_ls_weighting_scheme calc
_refine_ls_wR_factor_ref .202
_reflns_number_gt 4437
_reflns_number_total 6911
_reflns_threshold_expression I>2\s(I)
_cod_data_source_file qa0200.cif
_cod_data_source_block I
_cod_depositor_comments
;
The following automatic conversions were performed:
'_symmetry_cell_setting' value 'Monoclinic' changed to 'monoclinic'
according to '/home/saulius/struct/CIF-dictionaries/cif_core.dic'
dictionary named 'cif_core.dic' version 2.4.1 from 2010-06-29.

Automatic conversion script
Id: cif_fix_enum 1527 2010-12-29 10:47:43Z saulius 

The following automatic conversions were performed:

'_symmetry_cell_setting' value 'Monoclinic' changed to 'monoclinic'
according to /home/saulius/struct/CIF-dictionaries/cif_core.dic
dictionary named 'cif_core.dic' version 2.4.1 from 2010-06-29.

Automatic conversion script
Id: cif_fix_values 1715 2011-07-08 13:25:40Z adriana 
;
_cod_original_sg_symbol_H-M 'P 21'
_cod_database_code 2010657
_cod_database_fobs_code 2010657

loop_
_symmetry_equiv_pos_as_xyz
'x, y, z'
'-x, y+1/2, -z'

loop_
_atom_site_label
_atom_site_fract_x
_atom_site_fract_y
_atom_site_fract_z
_atom_site_U_iso_or_equiv
_atom_site_adp_type
_atom_site_calc_flag
_atom_site_refinement_flags
_atom_site_occupancy
_atom_site_disorder_assembly
_atom_site_disorder_group
_atom_site_type_symbol
S1A .2282(2) .17232(14) .84163(16) .0915(6) Uani d D 1 . . S
O1A -.0601(3) .1049(2) .4775(4) .0619(11) Uani d D 1 . . O
O2A .2888(3) -.0977(2) .5129(4) .0611(11) Uani d D 1 . . O
O3A .1201(3) -.18671(18) .5102(4) .0618(11) Uani d D 1 . . O
N1A .1041(4) .2411(2) .4313(3) .0439(10) Uani d D 1 . . N
H1A .1704 .2791 .4301 .066 Uiso calc R 1 . . H
H2A .0297 .2645 .4540 .066 Uiso calc R 1 . . H
H3A .0813 .2204 .3638 .066 Uiso calc R 1 . . H
N2A .1305(3) .02973(19) .4767(3) .0426(10) Uani d D 1 . . N
H4A .2193 .0313 .4783 .051 Uiso calc R 1 . . H
C1A .1548(4) .1741(2) .5073(4) .0432(12) Uani d D 1 . . C
H11A .2500 .1600 .4965 .052 Uiso calc R 1 . . H
C2A .1533(5) .2042(3) .6219(4) .0480(12) Uani d D 1 . . C
H21A .0582 .2105 .6363 .058 Uiso calc R 1 . . H
H22A .1980 .2580 .6305 .058 Uiso calc R 1 . . H
C3A .2290(7) .1430(3) .7041(5) .0744(18) Uani d D 1 . . C
H31A .3243 .1379 .6897 .089 Uiso calc R 1 . . H
H32A .1857 .0890 .6927 .089 Uiso calc R 1 . . H
C4A .3376(8) .2583(5) .8515(6) .097(2) Uani d D 1 . . C
H41A .3473 .2797 .9253 .145 Uiso calc R 1 . . H
H42A .2990 .3003 .8010 .145 Uiso calc R 1 . . H
H43A .4270 .2422 .8335 .145 Uiso calc R 1 . . H
C5A .0644(4) .0993(2) .4851(4) .0420(12) Uani d D 1 . . C
C6A .0628(4) -.0490(2) .4651(4) .0474(13) Uani d D 1 . . C
H61A -.0095 -.0504 .5136 .057 Uiso calc R 1 . . H
C7A -.0025(6) -.0630(3) .3503(5) .0719(18) Uani d D 1 . . C
H71A -.0611 -.0167 .3264 .108 Uiso calc R 1 . . H
H72A -.0572 -.1127 .3469 .108 Uiso calc R 1 . . H
H73A .0683 -.0686 .3030 .108 Uiso calc R 1 . . H
C8A .1668(4) -.1154(2) .5006(4) .0490(13) Uani d D 1 . . C
S1B .2703(2) .66958(15) .16478(17) .0916(6) Uani d D 1 . . S
O1B .5559(3) .6103(2) .5374(3) .0586(11) Uani d D 1 . . O
O2B .2226(3) .4381(2) .4017(3) .0586(10) Uani d D 1 . . O
O3B .3336(3) .33245(18) .4827(3) .0549(10) Uani d D 1 . . O
N1B .4242(4) .7599(2) .5637(3) .0458(11) Uani d D 1 . . N
H1B .3760 .8066 .5499 .069 Uiso calc R 1 . . H
H2B .5095 .7667 .5459 .069 Uiso calc R 1 . . H
H3B .4294 .7476 .6352 .069 Uiso calc R 1 . . H
N2B .3525(3) .54732(19) .5299(4) .0470(11) Uani d D 1 . . N
H4B .2641 .5542 .5260 .056 Uiso calc R 1 . . H
C1B .3547(4) .6919(2) .4980(4) .0440(13) Uani d D 1 . . C
H11B .2590 .6867 .5140 .053 Uiso calc R 1 . . H
C2B .3545(5) .7129(3) .3797(4) .0520(13) Uani d D 1 . . C
H21B .4487 .7114 .3619 .062 Uiso calc R 1 . . H
H22B .3190 .7687 .3660 .062 Uiso calc R 1 . . H
C3B .2648(6) .6517(3) .3058(5) .0714(17) Uani d D 1 . . C
H31B .1696 .6560 .3207 .086 Uiso calc R 1 . . H
H32B .2965 .5957 .3239 .086 Uiso calc R 1 . . H
C4B .1806(9) .7636(5) .1482(7) .118(3) Uani d D 1 . . C
H41B .1719 .7803 .0722 .177 Uiso calc R 1 . . H
H42B .2306 .8053 .1932 .177 Uiso calc R 1 . . H
H43B .0899 .7569 .1699 .177 Uiso calc R 1 . . H
C5B .4308(4) .6124(2) .5257(4) .0437(13) Uani d D 1 . . C
C6B .4068(4) .4650(2) .5406(4) .0481(14) Uani d D 1 . . C
H61B .4965 .4652 .5124 .058 Uiso calc R 1 . . H
C7B .4315(6) .4376(3) .6569(5) .0687(17) Uani d D 1 . . C
H71B .5002 .4725 .6973 .103 Uiso calc R 1 . . H
H72B .4636 .3812 .6601 .103 Uiso calc R 1 . . H
H73B .3466 .4411 .6887 .103 Uiso calc R 1 . . H
C8B .3124(4) .4089(2) .4687(4) .0448(12) Uani d D 1 . . C
O1C .4489(5) .7337(3) .7847(4) .0997(17) Uani d PD .677(18) A 1 O
H1C .4850 .7703 .8272 .150 Uiso d R 1 A 1 H
C1C .2379(11) .6617(11) .7601(11) .135(6) Uani d PDU .677(18) A 1 C
H11C .2754 .6147 .7259 .203 Uiso calc PR .677(18) A 1 H
H12C .2070 .7023 .7048 .203 Uiso calc PR .677(18) A 1 H
H13C .1610 .6443 .7962 .203 Uiso calc PR .677(18) A 1 H
C2C .3459(9) .6983(7) .8417(9) .090(7) Uani d PDU .677(18) A 1 C
H21C .3056 .7407 .8853 .108 Uiso calc PR .677(18) A 1 H
C3C .4142(15) .6342(8) .9137(11) .123(6) Uani d PDU .677(18) A 1 C
H31C .4580 .5950 .8704 .185 Uiso calc PR .677(18) A 1 H
H32C .3467 .6063 .9510 .185 Uiso calc PR .677(18) A 1 H
H33C .4830 .6593 .9671 .185 Uiso calc PR .677(18) A 1 H
O12C .4489(5) .7337(3) .7847(4) .0997(17) Uani d PD .323(18) A 2 O
C12C .2162(14) .7400(19) .807(3) .156(16) Uiso d PD .323(18) A 2 C
H14C .2148 .7991 .8159 .234 Uiso calc PR .323(18) A 2 H
H15C .1451 .7153 .8435 .234 Uiso calc PR .323(18) A 2 H
H16C .1998 .7268 .7295 .234 Uiso calc PR .323(18) A 2 H
C22C .3523(15) .7074(12) .8542(14) .108(19) Uiso d PD .323(18) A 2 C
H22C .3780 .7290 .9289 .130 Uiso calc PR .323(18) A 2 H
C32C .352(3) .6171(12) .855(3) .131(13) Uiso d PD .323(18) A 2 C
H34C .4441 .5971 .8778 .196 Uiso calc PR .323(18) A 2 H
H35C .3191 .5968 .7827 .196 Uiso calc PR .323(18) A 2 H
H36C .2916 .5978 .9060 .196 Uiso calc PR .323(18) A 2 H
O1D .5978(4) -.1430(2) .8885(3) .0759(12) Uani d D 1 . . O
H1D .6699 -.1342 .8604 .114 Uiso d R 1 . . H
C1D .4878(8) -.0328(5) .7862(6) .115(3) Uani d D 1 . . C
H11D .5651 -.0176 .7491 .172 Uiso calc R 1 . . H
H12D .4297 .0148 .7915 .172 Uiso calc R 1 . . H
H13D .4353 -.0757 .7453 .172 Uiso calc R 1 . . H
C2D .5387(7) -.0632(4) .8970(6) .093(2) Uani d D 1 . . C
H21D .6106 -.0253 .9313 .111 Uiso calc R 1 . . H
C3D .4306(8) -.0697(6) .9676(7) .123(3) Uani d D 1 . . C
H31D .4719 -.0784 1.0424 .184 Uiso calc R 1 . . H
H32D .3712 -.1157 .9441 .184 Uiso calc R 1 . . H
H33D .3771 -.0195 .9629 .184 Uiso calc R 1 . . H
O1E .1652(4) .3782(2) .2026(3) .0696(11) Uani d PD .896(13) B 1 O
H1E .1821 .3987 .2654 .104 Uiso d R 1 B 1 H
C1E -.0471(9) .4478(8) .1984(10) .144(5) Uani d PDU .896(13) B 1 C
H11E -.0260 .4860 .2584 .216 Uiso calc PR .896(13) B 1 H
H12E -.0750 .3956 .2263 .216 Uiso calc PR .896(13) B 1 H
H13E -.1212 .4697 .1468 .216 Uiso calc PR .896(13) B 1 H
C2E .0755(8) .4357(5) .1434(6) .098(3) Uani d PD .896(13) B 1 C
H21E .1239 .4888 .1409 .117 Uiso calc PR .896(13) B 1 H
C3E .0437(11) .4037(6) .0316(6) .122(4) Uani d PDU .896(13) B 1 C
H31E .1134 .4219 -.0118 .182 Uiso calc PR .896(13) B 1 H
H32E -.0453 .4239 -.0006 .182 Uiso calc PR .896(13) B 1 H
H33E .0422 .3442 .0336 .182 Uiso calc PR .896(13) B 1 H
O12E .1652(4) .3782(2) .2026(3) .0696(11) Uani d PD .104(13) B 2 O
C12E -.003(7) .482(4) .209(9) .140 Uiso d PD .104(13) B 2 C
H14E .0663 .5228 .2324 .210 Uiso calc PR .104(13) B 2 H
H15E -.0300 .4543 .2724 .210 Uiso calc PR .104(13) B 2 H
H16E -.0820 .5077 .1681 .210 Uiso calc PR .104(13) B 2 H
C22E .055(4) .420(3) .139(4) .096 Uiso d PD .104(13) B 2 C
H22E .0903 .4488 .0774 .115 Uiso calc PR .104(13) B 2 H
C32E -.048(5) .359(5) .096(7) .120 Uiso d PD .104(13) B 2 C
H34E -.0067 .3204 .0501 .180 Uiso calc PR .104(13) B 2 H
H35E -.1246 .3863 .0533 .180 Uiso calc PR .104(13) B 2 H
H36E -.0797 .3299 .1562 .180 Uiso calc PR .104(13) B 2 H
O1F .1040(7) .2156(3) .2105(5) .090(2) Uani d PD .806(7) C 1 O
H1F .0939 .2593 .1742 .136 Uiso d PR .806(7) C 1 H
C1F .0579(10) .1151(7) .0724(9) .119(4) Uani d PDU .806(7) C 1 C
H11F -.0019 .1537 .0294 .178 Uiso calc PR .806(7) C 1 H
H12F .0049 .0833 .1183 .178 Uiso calc PR .806(7) C 1 H
H13F .0992 .0785 .0240 .178 Uiso calc PR .806(7) C 1 H
C2F .1679(7) .1609(5) .1421(6) .077(3) Uani d PD .806(7) C 1 C
H21F .2253 .1919 .0962 .116 Uiso calc PR .806(7) C 1 H
C3F .2533(13) .1028(7) .2137(10) .146(5) Uani d PDU .806(7) C 1 C
H31F .3318 .1317 .2518 .219 Uiso calc PR .806(7) C 1 H
H32F .2850 .0592 .1699 .219 Uiso calc PR .806(7) C 1 H
H33F .1992 .0796 .2664 .219 Uiso calc PR .806(7) C 1 H
O12F .228(3) .1562(15) .2713(19) .092 Uiso d PD .194(7) C 2 O
H2F .3021 .1328 .2963 .138 Uiso d PR .194(7) C 2 H
C12F .259(5) .055(2) .140(3) .120 Uiso d PD .194(7) C 2 C
H34F .3538 .0481 .1724 .180 Uiso calc PR .194(7) C 2 H
H35F .2513 .0436 .0623 .180 Uiso calc PR .194(7) C 2 H
H36F .2010 .0175 .1739 .180 Uiso calc PR .194(7) C 2 H
C22F .215(3) .1408(16) .1567(19) .080 Uiso d PD .194(7) C 2 C
H22F .2736 .1794 .1217 .120 Uiso calc PR .194(7) C 2 H
C32F .070(5) .154(3) .113(4) .150 Uiso d PD .194(7) C 2 C
H37F .0445 .2101 .1250 .225 Uiso calc PR .194(7) C 2 H
H38F .0127 .1170 .1489 .225 Uiso calc PR .194(7) C 2 H
H39F .0570 .1424 .0349 .225 Uiso calc PR .194(7) C 2 H

loop_
_atom_site_aniso_label
_atom_site_aniso_U_11
_atom_site_aniso_U_22
_atom_site_aniso_U_33
_atom_site_aniso_U_12
_atom_site_aniso_U_13
_atom_site_aniso_U_23
S1A .1140(15) .1014(13) .0610(12) -.0102(11) .0188(11) .0088(10)
O1A .0345(18) .0431(16) .109(4) -.0002(14) .011(2) -.002(2)
O2A .0407(19) .0439(17) .099(3) -.0004(14) .011(2) .0034(19)
O3A .047(2) .0397(17) .102(3) -.0004(14) .022(2) .0054(19)
N1A .041(2) .0417(19) .050(3) -.0014(16) .009(2) -.0027(18)
N2A .0286(18) .0379(19) .062(3) .0023(15) .0075(19) .0002(19)
C1A .030(2) .039(2) .061(4) .0011(18) .009(2) .003(2)
C2A .051(3) .046(2) .045(4) .001(2) .003(3) .001(2)
C3A .088(4) .060(3) .077(5) -.004(3) .018(4) .000(3)
C4A .116(6) .108(5) .064(6) -.010(5) .005(5) -.011(4)
C5A .030(2) .040(2) .056(4) .0013(18) .006(2) -.002(2)
C6A .036(2) .038(2) .069(4) -.0021(18) .010(3) .002(2)
C7A .063(3) .056(3) .091(5) -.007(3) -.012(3) .005(3)
C8A .039(3) .043(2) .068(4) -.0029(19) .015(3) .002(2)
S1B .1044(14) .1030(13) .0684(13) .0003(11) .0158(11) -.0068(11)
O1B .0354(18) .0421(16) .098(3) .0005(14) .0091(19) .0030(19)
O2B .050(2) .0557(19) .068(3) .0024(16) -.001(2) -.0111(18)
O3B .0479(19) .0415(18) .077(3) -.0033(14) .0141(19) -.0047(17)
N1B .042(2) .0383(19) .057(3) -.0043(15) .008(2) -.0017(19)
N2B .0316(19) .0384(19) .070(3) -.0002(15) .004(2) -.0010(19)
C1B .029(2) .042(2) .061(4) -.0045(17) .005(2) -.006(2)
C2B .046(3) .050(3) .057(4) -.001(2) .000(3) .001(3)
C3B .081(4) .065(3) .070(5) -.004(3) .019(4) -.006(3)
C4B .143(7) .118(6) .085(7) .021(6) -.017(6) .023(5)
C5B .033(2) .033(2) .065(4) .0003(18) .007(2) .001(2)
C6B .034(2) .035(2) .073(4) .0008(18) .000(3) -.004(2)
C7B .080(4) .058(3) .065(5) .009(3) -.002(3) -.002(3)
C8B .032(2) .049(2) .055(4) .0028(19) .010(2) -.005(2)
O1C .140(4) .104(4) .060(3) -.049(3) .031(3) -.010(3)
C1C .107(8) .175(11) .129(10) -.031(7) .038(7) .003(8)
C2C .117(11) .090(9) .073(9) -.014(5) .049(7) -.021(6)
C3C .148(9) .139(9) .086(8) -.004(7) .026(7) .016(7)
O12C .140(4) .104(4) .060(3) -.049(3) .031(3) -.010(3)
O1D .094(3) .076(2) .057(3) .000(2) .006(2) .003(2)
C1D .116(7) .114(7) .110(8) .033(5) -.004(6) .019(6)
C2D .102(5) .080(4) .092(6) .010(4) -.002(5) -.017(4)
C3D .135(7) .140(8) .101(8) .007(6) .044(6) -.011(6)
O1E .073(2) .065(2) .065(3) .0094(19) -.014(2) -.009(2)
C1E .116(7) .161(8) .151(8) .049(6) -.001(6) .001(7)
C2E .098(6) .096(6) .085(7) .029(5) -.036(5) -.013(5)
C3E .136(7) .125(7) .085(7) .025(6) -.053(5) -.016(5)
O12E .073(2) .065(2) .065(3) .0094(19) -.014(2) -.009(2)
O1F .150(6) .067(3) .061(4) -.012(3) .040(4) -.015(3)
C1F .108(6) .141(7) .106(7) -.016(6) .008(6) -.026(6)
C2F .086(7) .086(6) .064(6) -.007(5) .023(5) -.007(5)
C3F .161(8) .160(8) .119(8) .048(7) .028(7) .010(7)

loop_
_atom_type_symbol
_atom_type_description
_atom_type_scat_dispersion_real
_atom_type_scat_dispersion_imag
_atom_type_scat_source
C C .0033 .0016 'International Tables Vol C Tables 4.2.6.8 and 6.1.1.4'
H H .0000 .0000 'International Tables Vol C Tables 4.2.6.8 and 6.1.1.4'
N N .0061 .0033 'International Tables Vol C Tables 4.2.6.8 and 6.1.1.4'
O O .0106 .0060 'International Tables Vol C Tables 4.2.6.8 and 6.1.1.4'
S S .1246 .1234 'International Tables Vol C Tables 4.2.6.8 and 6.1.1.4'

loop_
_geom_angle_atom_site_label_1
_geom_angle_atom_site_label_2
_geom_angle_atom_site_label_3
_geom_angle
C4A S1A C3A 101.6(3)
C1A N1A H1A 109.5
C1A N1A H2A 109.5
H1A N1A H2A 109.5
C1A N1A H3A 109.5
H1A N1A H3A 109.5
H2A N1A H3A 109.5
C5A N2A C6A 123.2(3)
C5A N2A H4A 118.4
C6A N2A H4A 118.4
N1A C1A C2A 108.2(3)
N1A C1A C5A 109.7(3)
C2A C1A C5A 110.8(4)
N1A C1A H11A 109.3
C2A C1A H11A 109.3
C5A C1A H11A 109.3
C1A C2A C3A 110.3(4)
C1A C2A H21A 109.6
C3A C2A H21A 109.6
C1A C2A H22A 109.6
C3A C2A H22A 109.6
H21A C2A H22A 108.1
C2A C3A S1A 113.4(4)
C2A C3A H31A 108.9
S1A C3A H31A 108.9
C2A C3A H32A 108.9
S1A C3A H32A 108.9
H31A C3A H32A 107.7
S1A C4A H41A 109.5
S1A C4A H42A 109.5
H41A C4A H42A 109.5
S1A C4A H43A 109.5
H41A C4A H43A 109.5
H42A C4A H43A 109.5
O1A C5A N2A 124.0(3)
O1A C5A C1A 120.9(3)
N2A C5A C1A 115.1(3)
N2A C6A C7A 111.4(4)
N2A C6A C8A 108.8(3)
C7A C6A C8A 110.8(4)
N2A C6A H61A 108.6
C7A C6A H61A 108.6
C8A C6A H61A 108.6
C6A C7A H71A 109.5
C6A C7A H72A 109.5
H71A C7A H72A 109.5
C6A C7A H73A 109.5
H71A C7A H73A 109.5
H72A C7A H73A 109.5
O2A C8A O3A 124.6(4)
O2A C8A C6A 118.8(3)
O3A C8A C6A 116.5(3)
C4B S1B C3B 100.2(3)
C1B N1B H1B 109.5
C1B N1B H2B 109.5
H1B N1B H2B 109.5
C1B N1B H3B 109.5
H1B N1B H3B 109.5
H2B N1B H3B 109.5
C5B N2B C6B 122.8(3)
C5B N2B H4B 118.6
C6B N2B H4B 118.6
N1B C1B C2B 107.8(3)
N1B C1B C5B 109.6(3)
C2B C1B C5B 110.6(4)
N1B C1B H11B 109.6
C2B C1B H11B 109.6
C5B C1B H11B 109.6
C1B C2B C3B 110.9(4)
C1B C2B H21B 109.5
C3B C2B H21B 109.5
C1B C2B H22B 109.5
C3B C2B H22B 109.5
H21B C2B H22B 108.1
C2B C3B S1B 112.7(4)
C2B C3B H31B 109.1
S1B C3B H31B 109.1
C2B C3B H32B 109.1
S1B C3B H32B 109.1
H31B C3B H32B 107.8
S1B C4B H41B 109.5
S1B C4B H42B 109.5
H41B C4B H42B 109.5
S1B C4B H43B 109.5
H41B C4B H43B 109.5
H42B C4B H43B 109.5
O1B C5B N2B 123.9(3)
O1B C5B C1B 120.8(3)
N2B C5B C1B 115.2(3)
N2B C6B C7B 112.2(4)
N2B C6B C8B 108.6(3)
C7B C6B C8B 113.3(4)
N2B C6B H61B 107.5
C7B C6B H61B 107.5
C8B C6B H61B 107.5
C6B C7B H71B 109.5
C6B C7B H72B 109.5
H71B C7B H72B 109.5
C6B C7B H73B 109.5
H71B C7B H73B 109.5
H72B C7B H73B 109.5
O2B C8B O3B 124.2(4)
O2B C8B C6B 119.8(4)
O3B C8B C6B 116.0(4)
C2C O1C H1C 104.2
O1C C2C C3C 106.7(7)
O1C C2C C1C 108.4(7)
C3C C2C C1C 110.7(8)
O1C C2C H21C 110.3
C3C C2C H21C 110.3
C1C C2C H21C 110.3
C22C C12C H14C 109.5
C22C C12C H15C 109.5
H14C C12C H15C 109.5
C22C C12C H16C 109.5
H14C C12C H16C 109.5
H15C C12C H16C 109.5
C32C C22C C12C 110.8(9)
C32C C22C H22C 110.3
C12C C22C H22C 110.4
C22C C32C H34C 109.5
C22C C32C H35C 109.5
H34C C32C H35C 109.5
C22C C32C H36C 109.5
H34C C32C H36C 109.5
H35C C32C H36C 109.5
C2D O1D H1D 104.3
C2D C1D H11D 109.5
C2D C1D H12D 109.5
H11D C1D H12D 109.5
C2D C1D H13D 109.5
H11D C1D H13D 109.5
H12D C1D H13D 109.5
O1D C2D C3D 108.1(6)
O1D C2D C1D 109.0(5)
C3D C2D C1D 113.1(6)
O1D C2D H21D 108.9
C3D C2D H21D 108.9
C1D C2D H21D 108.9
C2D C3D H31D 109.5
C2D C3D H32D 109.5
H31D C3D H32D 109.5
C2D C3D H33D 109.5
H31D C3D H33D 109.5
H32D C3D H33D 109.5
C2E O1E H1E 104.3
O1E C2E C3E 106.8(5)
O1E C2E C1E 109.9(6)
C3E C2E C1E 113.3(7)
O1E C2E H21E 108.9
C3E C2E H21E 108.9
C1E C2E H21E 108.9
C22E C12E H14E 109.5
C22E C12E H15E 109.5
H14E C12E H15E 109.5
C22E C12E H16E 109.5
H14E C12E H16E 109.5
H15E C12E H16E 109.5
C32E C22E C12E 111.7(10)
C32E C22E H22E 109.5
C12E C22E H22E 109.5
C22E C32E H34E 109.5
C22E C32E H35E 109.5
H34E C32E H35E 109.5
C22E C32E H36E 109.4
H34E C32E H36E 109.5
H35E C32E H36E 109.5
C2F O1F H1F 104.1
O1F C2F C3F 107.7(6)
O1F C2F C1F 108.2(6)
C3F C2F C1F 109.7(7)
O1F C2F H21F 110.4
C3F C2F H21F 110.4
C1F C2F H21F 110.4
C2F C3F H2F 112.9
H31F C3F H2F 33.9
H32F C3F H2F 131.7
H33F C3F H2F 77.0
C22F O12F H2F 104.3
C22F C12F H34F 109.5
C22F C12F H35F 109.5
H34F C12F H35F 109.5
C22F C12F H36F 109.5
H34F C12F H36F 109.5
H35F C12F H36F 109.5
O12F C22F C32F 107.4(9)
O12F C22F C12F 108.3(9)
C32F C22F C12F 111.6(10)
O12F C22F H22F 109.8
C32F C22F H22F 109.8
C12F C22F H22F 109.8
C22F C32F H37F 109.5
C22F C32F H38F 109.5
H37F C32F H38F 109.5
C22F C32F H39F 109.5
H37F C32F H39F 109.5
H38F C32F H39F 109.5

loop_
_geom_bond_atom_site_label_1
_geom_bond_atom_site_label_2
_geom_bond_site_symmetry_2
_geom_bond_distance
_geom_bond_publ_flag
S1A C4A . 1.778(7) ?
S1A C3A . 1.785(6) ?
O1A C5A . 1.230(4) ?
O2A C8A . 1.236(4) ?
O3A C8A . 1.274(4) ?
N1A C1A . 1.497(5) ?
N1A H1A . .9100 ?
N1A H2A . .9100 ?
N1A H3A . .9100 ?
N2A C5A . 1.331(4) ?
N2A C6A . 1.458(5) ?
N2A H4A . .8800 ?
C1A C2A . 1.516(6) ?
C1A C5A . 1.527(5) ?
C1A H11A . 1.0000 ?
C2A C3A . 1.559(6) ?
C2A H21A . .9900 ?
C2A H22A . .9900 ?
C3A H31A . .9900 ?
C3A H32A . .9900 ?
C4A H41A . .9800 ?
C4A H42A . .9800 ?
C4A H43A . .9800 ?
C6A C7A . 1.511(7) ?
C6A C8A . 1.527(5) ?
C6A H61A . 1.0000 ?
C7A H71A . .9800 ?
C7A H72A . .9800 ?
C7A H73A . .9800 ?
S1B C4B . 1.784(7) ?
S1B C3B . 1.794(6) ?
O1B C5B . 1.232(4) ?
O2B C8B . 1.237(5) ?
O3B C8B . 1.284(4) ?
N1B C1B . 1.500(5) ?
N1B H1B . .9100 ?
N1B H2B . .9100 ?
N1B H3B . .9100 ?
N2B C5B . 1.329(4) ?
N2B C6B . 1.457(4) ?
N2B H4B . .8800 ?
C1B C2B . 1.517(6) ?
C1B C5B . 1.527(5) ?
C1B H11B . 1.0000 ?
C2B C3B . 1.562(6) ?
C2B H21B . .9900 ?
C2B H22B . .9900 ?
C3B H31B . .9900 ?
C3B H32B . .9900 ?
C4B H41B . .9800 ?
C4B H42B . .9800 ?
C4B H43B . .9800 ?
C6B C7B . 1.510(7) ?
C6B C8B . 1.521(5) ?
C6B H61B . 1.0000 ?
C7B H71B . .9800 ?
C7B H72B . .9800 ?
C7B H73B . .9800 ?
O1C C2C . 1.443(6) ?
O1C H1C . .8511 ?
C1C C2C . 1.504(9) ?
C1C H11C . .9800 ?
C1C H12C . .9800 ?
C1C H13C . .9800 ?
C2C C3C . 1.490(9) ?
C2C H21C . 1.0000 ?
C3C H31C . .9800 ?
C3C H32C . .9800 ?
C3C H33C . .9800 ?
C12C C22C . 1.501(9) ?
C12C H14C . .9800 ?
C12C H15C . .9800 ?
C12C H16C . .9800 ?
C22C C32C . 1.487(9) ?
C22C H22C . 1.0000 ?
C32C H34C . .9800 ?
C32C H35C . .9800 ?
C32C H36C . .9800 ?
O1D C2D . 1.449(6) ?
O1D H1D . .8504 ?
C1D C2D . 1.495(7) ?
C1D H11D . .9800 ?
C1D H12D . .9800 ?
C1D H13D . .9800 ?
C2D C3D . 1.480(8) ?
C2D H21D . 1.0000 ?
C3D H31D . .9800 ?
C3D H32D . .9800 ?
C3D H33D . .9800 ?
O1E C2E . 1.436(6) ?
O1E H1E . .8502 ?
C1E C2E . 1.488(8) ?
C1E H11E . .9800 ?
C1E H12E . .9800 ?
C1E H13E . .9800 ?
C2E C3E . 1.486(8) ?
C2E H21E . 1.0000 ?
C3E H31E . .9800 ?
C3E H32E . .9800 ?
C3E H33E . .9800 ?
C12E C22E . 1.498(9) ?
C12E H14E . .9800 ?
C12E H15E . .9800 ?
C12E H16E . .9800 ?
C22E C32E . 1.486(9) ?
C22E H22E . 1.0000 ?
C32E H34E . .9800 ?
C32E H35E . .9800 ?
C32E H36E . .9800 ?
O1F C2F . 1.445(6) ?
O1F H1F . .8491 ?
C1F C2F . 1.505(8) ?
C1F H11F . .9800 ?
C1F H12F . .9800 ?
C1F H13F . .9800 ?
C2F C3F . 1.493(8) ?
C2F H21F . 1.0000 ?
C3F H31F . .9800 ?
C3F H32F . .9800 ?
C3F H33F . .9800 ?
C3F H2F . 1.1882 ?
O12F C22F . 1.442(8) ?
O12F H2F . .8497 ?
C12F C22F . 1.500(9) ?
C12F H34F . .9800 ?
C12F H35F . .9800 ?
C12F H36F . .9800 ?
C22F C32F . 1.487(9) ?
C22F H22F . 1.0000 ?
C32F H37F . .9800 ?
C32F H38F . .9800 ?
C32F H39F . .9800 ?

loop_
_geom_hbond_atom_site_label_D
_geom_hbond_atom_site_label_H
_geom_hbond_atom_site_label_A
_geom_hbond_site_symmetry_A
_geom_hbond_distance_DH
_geom_hbond_distance_HA
_geom_hbond_distance_DA
_geom_hbond_angle_DHA
_geom_hbond_publ_flag
N1A H1A O3B 1_555 .91 1.88 2.734(5) 155 y
N1A H2A O3A 2_556 .91 1.80 2.706(5) 176 y
N1A H3A O1F 1_555 .91 1.96 2.790(7) 151 y
N2A H4A O1B 2_646 .88 2.61 3.410(5) 151 y
C1A H11B O1B 2_646 1.00 2.18 3.176(5) 171 y
N1B H1B O2A 1_565 .91 1.83 2.735(5) 175 y
N1B H2B O3B 2_656 .91 1.97 2.813(5) 153 y
N1B H3B O1C 1_555 .91 1.87 2.772(6) 174 y
N2B H4B O1A 2_556 .88 2.19 3.044(5) 165 y
C1B H11A O1A 2_556 1.00 2.40 3.307(5) 150 y
O1C H1C O1D 1_565 .85 1.91 2.734(6) 163 y
O1D H1D O1E 2_646 .85 1.92 2.768(6) 176 y
O1E H1E O2B 1_555 .85 1.82 2.666(5) 177 y
O1F H1F O1E 1_555 .85 2.09 2.748(7) 133 y

loop_
_geom_torsion_atom_site_label_1
_geom_torsion_atom_site_label_2
_geom_torsion_atom_site_label_3
_geom_torsion_atom_site_label_4
_geom_torsion
N1A C1A C2A C3A -169.9(4)
C5A C1A C2A C3A 69.7(5)
C1A C2A C3A S1A -178.4(4)
C4A S1A C3A C2A -69.8(5)
C6A N2A C5A O1A -4.5(8)
C6A N2A C5A C1A 174.5(4)
N1A C1A C5A O1A -49.2(6)
C2A C1A C5A O1A 70.3(6)
N1A C1A C5A N2A 131.8(4)
C2A C1A C5A N2A -108.7(5)
C5A N2A C6A C7A 79.1(6)
C5A N2A C6A C8A -158.5(5)
N2A C6A C8A O2A -13.2(7)
C7A C6A C8A O2A 109.5(5)
N2A C6A C8A O3A 170.1(5)
C7A C6A C8A O3A -67.1(6)
N1B C1B C2B C3B -171.4(4)
C5B C1B C2B C3B 68.7(5)
C1B C2B C3B S1B -176.0(4)
C4B S1B C3B C2B -69.3(5)
C6B N2B C5B O1B -4.9(9)
C6B N2B C5B C1B 171.5(4)
N1B C1B C5B O1B -42.1(6)
C2B C1B C5B O1B 76.6(6)
N1B C1B C5B N2B 141.3(4)
C2B C1B C5B N2B -99.9(5)
C5B N2B C6B C7B 93.9(6)
C5B N2B C6B C8B -140.1(5)
N2B C6B C8B O2B 11.5(6)
C7B C6B C8B O2B 136.9(5)
N2B C6B C8B O3B -168.7(4)
C7B C6B C8B O3B -43.4(6)
